data_2243048
loop_
_publ_author_name
'Rickaby, Kirstie A.'
'Slawin, Alexandra M. Z.'
'Harrison, William T. A.'

_publ_section_title
;
 Syntheses and structures of piperazin-1-ium <i>A</i>Br~2~ (<i>A</i> = Cs
 or Rb): hybrid solids containing `curtain wall' layers of face- and
 edge-sharing <i>A</i>Br~6~ trigonal prisms
;
_journal_coeditor_code SU5506
_journal_issue 8
_journal_name_full 'Acta Crystallographica Section E'
_journal_page_first 1249
_journal_page_last 1252
_journal_paper_doi 10.1107/S2056989019010375
_journal_volume 75
_journal_year 2019
_chemical_formula_iupac '(C4 H11 N2) [Cs Br2]'
_chemical_formula_moiety 'C4 H11 N2 +, Cs Br2 -'
_chemical_formula_sum 'C4 H11 Br2 Cs N2'
_chemical_formula_weight 379.88
_chemical_name_systematic
;
Poly[piperazin-1-ium [di-\m-bromido-caesium]]
;
_space_group_crystal_system orthorhombic
_space_group_IT_number 57
_space_group_name_Hall '-P 2c 2b'
_space_group_name_H-M_alt 'P b c m'
_symmetry_space_group_name_Hall '-P 2c 2b'
_symmetry_space_group_name_H-M 'P b c m'
_atom_sites_solution_hydrogens mixed
_atom_sites_solution_primary direct
_audit_creation_method SHELXL-2018/3
_cell_angle_alpha 90
_cell_angle_beta 90
_cell_angle_gamma 90
_cell_formula_units_Z 4
_cell_length_a 4.5787(8)
_cell_length_b 23.325(5)
_cell_length_c 9.1828(17)
_cell_measurement_reflns_used 3076
_cell_measurement_temperature 93(2)
_cell_measurement_theta_max 27.5
_cell_measurement_theta_min 2.8
_cell_volume 980.7(3)
_computing_cell_refinement
;
CrystalClear (Rigaku, 2013)
;
_computing_data_collection
;
CrystalClear (Rigaku, 2013)
;
_computing_data_reduction
;
CrystalClear (Rigaku, 2013)
;
_computing_molecular_graphics
;
ORTEP-3 for Windows (Farrugia, 2012) and ATOMS (Shape Software,
2005)
;
_computing_publication_material
;
publCIF (Westrip, 2010)
;
_computing_structure_refinement
;
SHELXL2018 (Sheldrick, 2015)
;
_computing_structure_solution
;
SHELXS97 (Sheldrick, 2008)
;
_diffrn_ambient_temperature 93(2)
_diffrn_measured_fraction_theta_full 0.997
_diffrn_measured_fraction_theta_max 0.993
_diffrn_measurement_device_type 'Rigaku Pilatus 200K CCD'
_diffrn_measurement_method \w
_diffrn_radiation_type MoK\a
_diffrn_radiation_wavelength 0.71073
_diffrn_reflns_av_R_equivalents 0.0557
_diffrn_reflns_av_unetI/netI 0.0192
_diffrn_reflns_limit_h_max 5
_diffrn_reflns_limit_h_min -5
_diffrn_reflns_limit_k_max 28
_diffrn_reflns_limit_k_min -28
_diffrn_reflns_limit_l_max 11
_diffrn_reflns_limit_l_min -11
_diffrn_reflns_number 11592
_diffrn_reflns_theta_full 25.242
_diffrn_reflns_theta_max 25.362
_diffrn_reflns_theta_min 3.494
_diffrn_source 'rotating anode'
_exptl_absorpt_coefficient_mu 11.858
_exptl_absorpt_correction_T_max 1.000
_exptl_absorpt_correction_T_min 0.639
_exptl_absorpt_correction_type multi-scan
_exptl_absorpt_process_details
;
(CrystalClear; Rigaku, 2013)
;
_exptl_crystal_colour colourless
_exptl_crystal_density_diffrn 2.573
_exptl_crystal_description rod
_exptl_crystal_F_000 696
_exptl_crystal_size_max 0.200
_exptl_crystal_size_mid 0.050
_exptl_crystal_size_min 0.050
_refine_diff_density_max 1.343
_refine_diff_density_min -0.962
_refine_ls_extinction_coef 0.0010(2)
_refine_ls_extinction_expression Fc^*^=kFc[1+0.001xFc^2^\l^3^/sin(2\q)]^-1/4^
_refine_ls_extinction_method
;
SHELXL2018 (Sheldrick, 2015)
;
_refine_ls_goodness_of_fit_ref 1.098
_refine_ls_hydrogen_treatment mixed
_refine_ls_matrix_type full
_refine_ls_number_parameters 55
_refine_ls_number_reflns 959
_refine_ls_number_restraints 0
_refine_ls_restrained_S_all 1.098
_refine_ls_R_factor_all 0.0216
_refine_ls_R_factor_gt 0.0210
_refine_ls_shift/su_max 0.001
_refine_ls_shift/su_mean 0.000
_refine_ls_structure_factor_coef Fsqd
_refine_ls_weighting_details 'w=1/[\s^2^(Fo^2^)+(0.0387P)^2^] where P=(Fo^2^+2Fc^2^)/3'
_refine_ls_weighting_scheme calc
_refine_ls_wR_factor_gt 0.0548
_refine_ls_wR_factor_ref 0.0551
_reflns_number_gt 917
_reflns_number_total 959
_reflns_threshold_expression 'I > 2\s(I)'
_cod_data_source_file su5506sup1.cif
_cod_data_source_block I
_cod_database_code 2243048
_shelx_space_group_comment
;
The symmetry employed for this shelxl refinement is uniquely defined
by the following loop, which should always be used as a source of
symmetry information in preference to the above space-group names.
They are only intended as comments.
;
_shelx_estimated_absorpt_t_min 0.200
_shelx_estimated_absorpt_t_max 0.589

loop_
_space_group_symop_operation_xyz
'x, y, z'
'-x, -y, z+1/2'
'x, -y+1/2, -z'
'-x, y+1/2, -z+1/2'
'-x, -y, -z'
'x, y, -z-1/2'
'-x, y-1/2, z'
'x, -y-1/2, z-1/2'

loop_
_atom_site_type_symbol
_atom_site_label
_atom_site_fract_x
_atom_site_fract_y
_atom_site_fract_z
_atom_site_U_iso_or_equiv
_atom_site_adp_type
_atom_site_calc_flag
_atom_site_occupancy
Cs Cs1 0.02411(5) 0.31176(2) 0.250000 0.01125(13) Uani d 1
Br Br1 0.52127(7) 0.43259(2) 0.250000 0.01635(15) Uani d 1
Br Br2 0.53501(7) 0.250000 0.000000 0.01654(16) Uani d 1
C C1 -0.0049(5) 0.56445(11) 0.3834(4) 0.0205(7) Uani d 1
H H1A 0.120469 0.560779 0.470727 0.025 Uiso calc 1
H H1B -0.158445 0.534633 0.388670 0.025 Uiso calc 1
C C2 -0.1448(6) 0.62308(9) 0.3811(2) 0.0209(5) Uani d 1
H H2A -0.267978 0.628079 0.468749 0.025 Uiso calc 1
H H2B 0.008673 0.652975 0.382326 0.025 Uiso calc 1
N N1 0.1740(7) 0.55578(12) 0.250000 0.0217(7) Uani d 1
H H1N 0.336(9) 0.5788(16) 0.250000 0.026 Uiso d 1
H H2N 0.251(8) 0.5231(17) 0.250000 0.026 Uiso d 1
N N2 -0.3243(7) 0.62943(11) 0.250000 0.0186(6) Uani d 1
H H3N -0.427(7) 0.6650(19) 0.250000 0.022 Uiso d 1

loop_
_atom_site_aniso_label
_atom_site_aniso_U_11
_atom_site_aniso_U_22
_atom_site_aniso_U_33
_atom_site_aniso_U_12
_atom_site_aniso_U_13
_atom_site_aniso_U_23
Cs1 0.01245(18) 0.00867(18) 0.01263(18) -0.00053(6) 0.000 0.000
Br1 0.0165(2) 0.0071(2) 0.0255(3) 0.00065(10) 0.000 0.000
Br2 0.0141(2) 0.0171(2) 0.0185(2) 0.000 0.000 -0.00791(13)
C1 0.0259(16) 0.0170(17) 0.0187(19) -0.0048(8) -0.0058(9) 0.0063(10)
C2 0.0238(15) 0.0173(11) 0.0216(12) -0.0030(10) 0.0029(12) -0.0062(9)
N1 0.0218(19) 0.0067(14) 0.0367(16) 0.0036(12) 0.000 0.000
N2 0.0182(16) 0.0104(14) 0.0272(14) 0.0037(11) 0.000 0.000

loop_
_atom_type_symbol
_atom_type_description
_atom_type_scat_dispersion_real
_atom_type_scat_dispersion_imag
_atom_type_scat_source
C C 0.0033 0.0016 'International Tables Vol C Tables 4.2.6.8 and 6.1.1.4'
H H 0.0000 0.0000 'International Tables Vol C Tables 4.2.6.8 and 6.1.1.4'
N N 0.0061 0.0033 'International Tables Vol C Tables 4.2.6.8 and 6.1.1.4'
Br Br -0.2901 2.4595 'International Tables Vol C Tables 4.2.6.8 and 6.1.1.4'
Cs Cs -0.3680 2.1192 'International Tables Vol C Tables 4.2.6.8 and 6.1.1.4'

loop_
_geom_angle_atom_site_label_1
_geom_angle_atom_site_label_2
_geom_angle_atom_site_label_3
_geom_angle_site_symmetry_1
_geom_angle_site_symmetry_3
_geom_angle
Br2 Cs1 Br2 1_455 6_456 81.534(14)
Br2 Cs1 Br2 1_455 6_556 132.072(12)
Br2 Cs1 Br2 6_456 6_556 80.366(13)
Br2 Cs1 Br2 1_455 . 80.366(12)
Br2 Cs1 Br2 6_456 . 132.072(12)
Br2 Cs1 Br2 6_556 . 79.768(14)
Br2 Cs1 Br1 1_455 . 135.970(7)
Br2 Cs1 Br1 6_456 . 135.970(7)
Br2 Cs1 Br1 6_556 . 84.402(12)
Br2 Cs1 Br1 . . 84.401(13)
Br2 Cs1 Br1 1_455 1_455 85.085(12)
Br2 Cs1 Br1 6_456 1_455 85.085(13)
Br2 Cs1 Br1 6_556 1_455 136.466(7)
Br2 Cs1 Br1 . 1_455 136.466(7)
Br1 Cs1 Br1 . 1_455 78.173(18)
Cs1 Br1 Cs1 . 1_655 78.173(17)
Cs1 Br2 Cs1 1_655 3_655 100.865(16)
Cs1 Br2 Cs1 1_655 3 178.768(8)
Cs1 Br2 Cs1 3_655 3 80.367(13)
Cs1 Br2 Cs1 1_655 . 80.366(13)
Cs1 Br2 Cs1 3_655 . 178.768(8)
Cs1 Br2 Cs1 3 . 98.402(15)
N1 C1 C2 . . 110.2(2)
N1 C1 H1A . . 109.6
C2 C1 H1A . . 109.6
N1 C1 H1B . . 109.6
C2 C1 H1B . . 109.6
H1A C1 H1B . . 108.1
N2 C2 C1 . . 110.0(2)
N2 C2 H2A . . 109.7
C1 C2 H2A . . 109.7
N2 C2 H2B . . 109.7
C1 C2 H2B . . 109.7
H2A C2 H2B . . 108.2
C1 N1 C1 . 6_556 110.9(3)
C1 N1 H1N . . 111.5(11)
C1 N1 H1N 6_556 . 111.5(11)
C1 N1 H2N . . 110.7(13)
C1 N1 H2N 6_556 . 110.7(13)
H1N N1 H2N . . 101(3)
C2 N2 C2 6_556 . 110.5(3)
C2 N2 H3N 6_556 . 111.4(10)
C2 N2 H3N . . 111.4(10)

loop_
_geom_bond_atom_site_label_1
_geom_bond_atom_site_label_2
_geom_bond_site_symmetry_2
_geom_bond_distance
_geom_bond_publ_flag
Cs1 Br2 1_455 3.5157(5) y
Cs1 Br2 6_456 3.5157(4) ?
Cs1 Br2 6_556 3.5801(5) ?
Cs1 Br2 . 3.5801(5) y
Cs1 Br1 . 3.6228(6) y
Cs1 Br1 1_455 3.6392(7) y
C1 N1 . 1.488(4) ?
C1 C2 . 1.510(3) ?
C1 H1A . 0.9900 ?
C1 H1B . 0.9900 ?
C2 N2 . 1.465(3) ?
C2 H2A . 0.9900 ?
C2 H2B . 0.9900 ?
N1 H1N . 0.92(4) ?
N1 H2N . 0.84(4) ?
N2 H3N . 0.95(4) ?

loop_
_geom_hbond_atom_site_label_D
_geom_hbond_atom_site_label_H
_geom_hbond_atom_site_label_A
_geom_hbond_site_symmetry_A
_geom_hbond_distance_DH
_geom_hbond_distance_HA
_geom_hbond_distance_DA
_geom_hbond_angle_DHA
_geom_hbond_publ_flag
N1 H1N N2 1_655 0.92(4) 1.95(4) 2.868(4) 179(3) yes
N1 H2N Br1 . 0.84(4) 2.45(4) 3.284(3) 174(4) yes
N2 H3N Br2 2_565 0.95(4) 3.07(3) 3.756(2) 129.8(8) yes
N2 H3N Br2 5_565 0.95(4) 3.07(3) 3.756(2) 129.8(8) yes

loop_
_geom_torsion_atom_site_label_1
_geom_torsion_atom_site_label_2
_geom_torsion_atom_site_label_3
_geom_torsion_atom_site_label_4
_geom_torsion_site_symmetry_4
_geom_torsion
N1 C1 C2 N2 . 57.7(3)
C2 C1 N1 C1 6_556 -55.9(3)
C1 C2 N2 C2 6_556 -60.2(3)

_cod_database_fobs_code 2243048
